data_7220315
loop_
_publ_author_name
'Frizzo, Clarissa P.'
'Tier, Aniele Z.'
'Gindri, Izabelle M.'
'Meyer, Alexandre R.'
'Black, Gabrielle'
'Belladona, Andrei L.'
'Martins, Marcos A. P.'

_publ_section_title
;
 Thermodynamic, energetic, and topological properties of crystal packing
 of pyrazolo[1,5-a]pyrimidines governed by weak electrostatic
 intermolecular interactions
;
_journal_issue 23
_journal_name_full CrystEngComm
_journal_page_first 4325
_journal_paper_doi 10.1039/C5CE00613A
_journal_volume 17
_journal_year 2015
_chemical_absolute_configuration unk
_chemical_formula_moiety 'C14 H9 Cl F3 N3'
_chemical_formula_sum 'C14 H9 Cl F3 N3'
_chemical_formula_weight 311.69
_chemical_melting_point ?
_chemical_name_common
;
chlorophenyl trifluoromethyl methylpyrirazole pyridine
;
_chemical_name_systematic
;
5-(4-chlorophenyl)-7-trifluoromethyl-2-methylpyrirazole[1,5-a]pyridine
;
_space_group_IT_number 19
_symmetry_cell_setting orthorhombic
_symmetry_space_group_name_Hall 'P 2ac 2ab'
_symmetry_space_group_name_H-M 'P 21 21 21'
_atom_sites_solution_hydrogens geom
_atom_sites_solution_primary direct
_atom_sites_solution_secondary difmap
_audit_conform_dict_location ftp://ftp.iucr.org/pub/cif_core.dic
_audit_conform_dict_name cif_core.dic
_audit_conform_dict_version 2.4
_audit_creation_date 2014-12-17T13:17:11-00:00
_audit_creation_method 'WinGX routine CIF_UPDATE'
_audit_update_record
;
2015-03-25 deposited with the CCDC.
2015-05-01 downloaded from the CCDC.
;
_cell_angle_alpha 90
_cell_angle_beta 90
_cell_angle_gamma 90
_cell_formula_units_Z 4
_cell_length_a 4.7929(4)
_cell_length_b 10.5914(9)
_cell_length_c 26.224(2)
_cell_measurement_reflns_used 4295
_cell_measurement_temperature 293(2)
_cell_measurement_theta_max 22.3725
_cell_measurement_theta_min 2.4715
_cell_volume 1331.22(19)
_computing_cell_refinement 'BRUKER SANT'
_computing_data_collection 'BRUKER APEX-II'
_computing_data_reduction 'BRUKER SOFTWARE'
_computing_molecular_graphics 'ORTEP-3 (Farrugia, 2000)'
_computing_publication_material 'SHELXL-97 (Sheldrick, 1997)'
_computing_structure_refinement 'SHELXL-97 (Sheldrick, 2008)'
_computing_structure_solution 'SHELXL97 (Sheldrick, 1997)'
_diffrn_ambient_temperature 293(2)
_diffrn_detector_area_resol_mean none
_diffrn_measured_fraction_theta_full 0.994
_diffrn_measured_fraction_theta_max 0.994
_diffrn_measurement_device_type 'X8 APEX II'
_diffrn_measurement_method 'phi and omega scans'
_diffrn_radiation_monochromator graphite
_diffrn_radiation_type MoK\a
_diffrn_radiation_wavelength 0.71073
_diffrn_reflns_av_R_equivalents 0.0347
_diffrn_reflns_av_unetI/netI 0.03
_diffrn_reflns_limit_h_max 6
_diffrn_reflns_limit_h_min -6
_diffrn_reflns_limit_k_max 13
_diffrn_reflns_limit_k_min -13
_diffrn_reflns_limit_l_max 33
_diffrn_reflns_limit_l_min -33
_diffrn_reflns_number 20143
_diffrn_reflns_theta_full 27.3
_diffrn_reflns_theta_max 27.3
_diffrn_reflns_theta_min 1.55
_diffrn_standards_decay_% none
_diffrn_standards_interval_count none
_diffrn_standards_interval_time none
_diffrn_standards_number none
_exptl_absorpt_coefficient_mu 0.318
_exptl_absorpt_correction_T_max 0.98976
_exptl_absorpt_correction_T_min 0.9698
_exptl_absorpt_correction_type gaussian
_exptl_absorpt_process_details XPREP
_exptl_crystal_colour yellow
_exptl_crystal_density_diffrn 1.555
_exptl_crystal_density_meas ?
_exptl_crystal_density_method 'not measured'
_exptl_crystal_description needle
_exptl_crystal_F_000 632
_exptl_crystal_size_max 0.752
_exptl_crystal_size_mid 0.148
_exptl_crystal_size_min 0.109
_refine_diff_density_max 0.171
_refine_diff_density_min -0.139
_refine_diff_density_rms 0.034
_refine_ls_abs_structure_details 'Flack H D (1983), Acta Cryst. A39, 876-881'
_refine_ls_abs_structure_Flack 0
_refine_ls_extinction_coef none
_refine_ls_extinction_method none
_refine_ls_goodness_of_fit_ref 1.026
_refine_ls_hydrogen_treatment constr
_refine_ls_matrix_type full
_refine_ls_number_parameters 190
_refine_ls_number_reflns 2967
_refine_ls_number_restraints 0
_refine_ls_restrained_S_all 1.026
_refine_ls_R_factor_all 0.0642
_refine_ls_R_factor_gt 0.0367
_refine_ls_shift/su_max 0.001
_refine_ls_shift/su_mean 0
_refine_ls_structure_factor_coef Fsqd
_refine_ls_weighting_details 'calc w=1/[\s^2^(Fo^2^)+(0.0388P)^2^+0.1651P] where P=(Fo^2^+2Fc^2^)/3'
_refine_ls_weighting_scheme calc
_refine_ls_wR_factor_gt 0.0766
_refine_ls_wR_factor_ref 0.0878
_reflns_number_gt 2128
_reflns_number_total 2967
_reflns_threshold_expression >2\s(I)
_cod_data_source_file c5ce00613a2.cif
_cod_data_source_block p212121
_cod_depositor_comments
;
The following automatic conversions were performed:

'_chemical_melting_point' value 'none' was changed to '?' - the value
is undefined or not given.

'_exptl_crystal_density_meas' value 'none' was changed to '?' - the
value is perceived as not measured.

Automatic conversion script
Id: cif_fix_values 3271 2015-04-21 07:52:19Z andrius 

 Adding full bibliography for 7220304--7220315.cif.
;
_cod_original_sg_symbol_Hall P2ac2ab
_cod_original_sg_symbol_H-M P212121
_cod_database_code 7220315

loop_
_symmetry_equiv_pos_as_xyz
'x, y, z'
'-x+1/2, -y, z+1/2'
'x+1/2, -y+1/2, -z'
'-x, y+1/2, -z+1/2'

loop_
_atom_site_label
_atom_site_type_symbol
_atom_site_fract_x
_atom_site_fract_y
_atom_site_fract_z
_atom_site_U_iso_or_equiv
_atom_site_adp_type
_atom_site_occupancy
_atom_site_symmetry_multiplicity
_atom_site_calc_flag
_atom_site_refinement_flags
Cl Cl -1.00790(15) 0.34926(6) 0.53173(2) 0.06332(19) Uani 1 1 d .
F2 F -0.0340(5) 0.96231(17) 0.76443(6) 0.0980(6) Uani 1 1 d .
F3 F 0.3028(4) 0.8324(2) 0.76468(6) 0.0983(6) Uani 1 1 d .
F1 F -0.1109(4) 0.76737(17) 0.77899(5) 0.0859(6) Uani 1 1 d .
N8 N 0.1417(4) 0.89499(16) 0.66208(7) 0.0462(5) Uani 1 1 d .
N4 N -0.0778(4) 0.79491(17) 0.59077(7) 0.0461(5) Uani 1 1 d .
N1 N 0.3289(5) 0.98692(18) 0.67342(7) 0.0547(5) Uani 1 1 d .
C51 C -0.4185(4) 0.63223(19) 0.60135(8) 0.0403(5) Uani 1 1 d .
C5 C -0.2184(5) 0.7238(2) 0.62317(8) 0.0411(5) Uani 1 1 d .
C3A C 0.1031(5) 0.8803(2) 0.60968(8) 0.0455(6) Uani 1 1 d .
C56 C -0.4806(6) 0.6352(2) 0.54936(7) 0.0481(5) Uani 1 1 d .
H56 H -0.3977 0.696 0.5288 0.058 Uiso 1 1 calc R
C6 C -0.1829(5) 0.7365(2) 0.67687(8) 0.0459(5) Uani 1 1 d .
H6 H -0.2834 0.6853 0.699 0.055 Uiso 1 1 calc R
C54 C -0.7851(5) 0.4596(2) 0.55858(8) 0.0461(6) Uani 1 1 d .
C2 C 0.4092(5) 1.0294(2) 0.62748(9) 0.0514(6) Uani 1 1 d .
C7 C -0.0043(5) 0.8227(2) 0.69541(7) 0.0465(5) Uani 1 1 d .
C3 C 0.2772(5) 0.9674(2) 0.58764(9) 0.0513(6) Uani 1 1 d .
H3 H 0.3018 0.982 0.553 0.062 Uiso 1 1 calc R
C52 C -0.5478(6) 0.5407(2) 0.63091(8) 0.0530(6) Uani 1 1 d .
H52 H -0.5101 0.537 0.6657 0.064 Uiso 1 1 calc R
C71 C 0.0385(6) 0.8464(3) 0.75109(9) 0.0653(7) Uani 1 1 d .
C53 C -0.7308(6) 0.4553(2) 0.60982(8) 0.0534(6) Uani 1 1 d .
H53 H -0.8171 0.3951 0.6302 0.064 Uiso 1 1 calc R
C55 C -0.6621(5) 0.5498(2) 0.52817(9) 0.0507(6) Uani 1 1 d .
H55 H -0.7018 0.5528 0.4935 0.061 Uiso 1 1 calc R
C21 C 0.6164(6) 1.1340(2) 0.62470(11) 0.0683(8) Uani 1 1 d .
H21A H 0.6712 1.1579 0.6586 0.103 Uiso 1 1 calc R
H21B H 0.5342 1.2052 0.6078 0.103 Uiso 1 1 calc R
H21C H 0.7773 1.1063 0.606 0.103 Uiso 1 1 calc R

loop_
_atom_site_aniso_label
_atom_site_aniso_U_11
_atom_site_aniso_U_22
_atom_site_aniso_U_33
_atom_site_aniso_U_23
_atom_site_aniso_U_13
_atom_site_aniso_U_12
Cl 0.0672(4) 0.0594(3) 0.0633(4) -0.0011(3) -0.0019(4) -0.0122(4)
F2 0.1375(18) 0.0938(12) 0.0627(9) -0.0304(9) 0.0203(12) -0.0155(14)
F3 0.0818(13) 0.1569(18) 0.0563(9) 0.0141(11) -0.0208(9) -0.0192(14)
F1 0.1040(14) 0.1141(13) 0.0397(8) 0.0053(8) 0.0041(8) -0.0305(12)
N8 0.0481(11) 0.0500(11) 0.0403(10) 0.0004(8) 0.0009(9) 0.0011(10)
N4 0.0471(12) 0.0518(10) 0.0395(9) 0.0050(9) 0.0010(8) 0.0016(9)
N1 0.0539(12) 0.0526(11) 0.0575(12) -0.0033(10) 0.0001(10) -0.0037(11)
C51 0.0392(12) 0.0432(11) 0.0386(11) 0.0028(9) 0.0027(9) 0.0072(10)
C5 0.0401(13) 0.0447(11) 0.0386(11) 0.0035(9) 0.0032(10) 0.0081(10)
C3A 0.0487(14) 0.0499(13) 0.0380(12) 0.0004(10) 0.0033(10) 0.0072(11)
C56 0.0532(13) 0.0522(12) 0.0389(11) 0.0075(10) 0.0030(11) -0.0034(14)
C6 0.0482(13) 0.0495(12) 0.0401(12) 0.0049(10) 0.0052(10) 0.0035(12)
C54 0.0454(14) 0.0439(12) 0.0490(13) -0.0004(10) 0.0012(11) 0.0045(12)
C2 0.0431(14) 0.0480(13) 0.0631(15) 0.0018(12) 0.0037(12) 0.0060(11)
C7 0.0507(13) 0.0518(12) 0.0370(11) 0.0020(9) 0.0032(11) 0.0052(15)
C3 0.0492(15) 0.0572(14) 0.0475(12) 0.0052(11) 0.0070(12) 0.0005(13)
C52 0.0641(16) 0.0581(13) 0.0368(11) 0.0080(10) 0.0029(12) -0.0032(14)
C71 0.068(2) 0.0841(18) 0.0441(13) -0.0040(14) 0.0029(14) -0.011(2)
C53 0.0630(17) 0.0533(14) 0.0440(13) 0.0112(11) 0.0052(12) -0.0068(13)
C55 0.0563(14) 0.0591(14) 0.0367(11) 0.0024(11) -0.0020(11) -0.0013(13)
C21 0.0668(18) 0.0570(15) 0.0813(18) -0.0034(13) 0.0028(15) -0.0088(14)

loop_
_atom_type_symbol
_atom_type_description
_atom_type_scat_dispersion_real
_atom_type_scat_dispersion_imag
_atom_type_scat_source
C C 0.0033 0.0016 'International Tables Vol C Tables 4.2.6.8 and 6.1.1.4'
H H 0 0 'International Tables Vol C Tables 4.2.6.8 and 6.1.1.4'
N N 0.0061 0.0033 'International Tables Vol C Tables 4.2.6.8 and 6.1.1.4'
F F 0.0171 0.0103 'International Tables Vol C Tables 4.2.6.8 and 6.1.1.4'
Cl Cl 0.1484 0.1585 'International Tables Vol C Tables 4.2.6.8 and 6.1.1.4'

loop_
_geom_angle_atom_site_label_1
_geom_angle_atom_site_label_2
_geom_angle_atom_site_label_3
_geom_angle
C7 N8 N1 127.22(19)
C7 N8 C3A 120.22(19)
N1 N8 C3A 112.55(18)
C5 N4 C3A 118.34(19)
C2 N1 N8 103.50(18)
C52 C51 C56 117.8(2)
C52 C51 C5 122.11(19)
C56 C51 C5 120.09(19)
N4 C5 C6 121.4(2)
N4 C5 C51 117.13(19)
C6 C5 C51 121.5(2)
N4 C3A C3 133.5(2)
N4 C3A N8 121.50(19)
C3 C3A N8 105.0(2)
C55 C56 C51 121.0(2)
C7 C6 C5 119.9(2)
C53 C54 C55 120.6(2)
C53 C54 Cl 119.58(18)
C55 C54 Cl 119.77(17)
N1 C2 C3 112.8(2)
N1 C2 C21 119.0(2)
C3 C2 C21 128.3(2)
C6 C7 N8 118.64(19)
C6 C7 C71 123.7(2)
N8 C7 C71 117.6(2)
C3A C3 C2 106.2(2)
C53 C52 C51 121.3(2)
F1 C71 F2 107.4(2)
F1 C71 F3 107.3(2)
F2 C71 F3 106.5(3)
F1 C71 C7 111.1(2)
F2 C71 C7 112.2(2)
F3 C71 C7 112.0(2)
C54 C53 C52 119.6(2)
C56 C55 C54 119.6(2)

loop_
_geom_bond_atom_site_label_1
_geom_bond_atom_site_label_2
_geom_bond_distance
Cl C54 1.732(2)
F2 C71 1.323(3)
F3 C71 1.324(3)
F1 C71 1.322(3)
N8 C7 1.357(3)
N8 N1 1.357(3)
N8 C3A 1.395(3)
N4 C5 1.321(3)
N4 C3A 1.347(3)
N1 C2 1.342(3)
C51 C52 1.387(3)
C51 C56 1.396(3)
C51 C5 1.479(3)
C5 C6 1.425(3)
C3A C3 1.372(3)
C56 C55 1.373(3)
C6 C7 1.342(3)
C54 C53 1.369(3)
C54 C55 1.377(3)
C2 C3 1.387(3)
C2 C21 1.489(3)
C7 C71 1.496(3)
C52 C53 1.376(3)

loop_
_geom_torsion_atom_site_label_1
_geom_torsion_atom_site_label_2
_geom_torsion_atom_site_label_3
_geom_torsion_atom_site_label_4
_geom_torsion
C7 N8 N1 C2 -179.3(2)
C3A N8 N1 C2 -0.4(2)
C3A N4 C5 C6 0.4(3)
C3A N4 C5 C51 179.12(18)
C52 C51 C5 N4 170.6(2)
C56 C51 C5 N4 -8.7(3)
C52 C51 C5 C6 -10.6(3)
C56 C51 C5 C6 170.1(2)
C5 N4 C3A C3 -179.6(2)
C5 N4 C3A N8 -0.5(3)
C7 N8 C3A N4 0.0(3)
N1 N8 C3A N4 -179.02(19)
C7 N8 C3A C3 179.33(19)
N1 N8 C3A C3 0.3(2)
C52 C51 C56 C55 -0.4(3)
C5 C51 C56 C55 178.9(2)
N4 C5 C6 C7 0.3(3)
C51 C5 C6 C7 -178.4(2)
N8 N1 C2 C3 0.3(3)
N8 N1 C2 C21 179.4(2)
C5 C6 C7 N8 -0.8(3)
C5 C6 C7 C71 177.5(2)
N1 N8 C7 C6 179.5(2)
C3A N8 C7 C6 0.7(3)
N1 N8 C7 C71 1.1(3)
C3A N8 C7 C71 -177.7(2)
N4 C3A C3 C2 179.1(2)
N8 C3A C3 C2 -0.1(2)
N1 C2 C3 C3A -0.1(3)
C21 C2 C3 C3A -179.1(2)
C56 C51 C52 C53 0.1(4)
C5 C51 C52 C53 -179.2(2)
C6 C7 C71 F1 3.3(4)
N8 C7 C71 F1 -178.4(2)
C6 C7 C71 F2 -116.9(3)
N8 C7 C71 F2 61.3(3)
C6 C7 C71 F3 123.3(3)
N8 C7 C71 F3 -58.4(3)
C55 C54 C53 C52 -1.1(4)
Cl C54 C53 C52 178.19(19)
C51 C52 C53 C54 0.6(4)
C51 C56 C55 C54 0.0(4)
C53 C54 C55 C56 0.8(4)
Cl C54 C55 C56 -178.48(18)
